data_7250060
loop_
_publ_author_name
'Li, Shaodong'
'Li, Mengzhao'
'Li, Jia'
'Zhang, Yang'
'Su, Feng'
'Ma, Longlong'
'Wang, Guangyan'
'Li, Xinlei'
'Wang, Zhijun'

_publ_section_title
;
 Two pH-directed coordination polymers of cadmium isomers based on a
 semi-rigid polycarboxylic acid: crystal structure and fluorescence
 sensing of tetracyclines
;
_journal_issue 15
_journal_name_full CrystEngComm
_journal_page_first 2354
_journal_page_last 2365
_journal_paper_doi 10.1039/D5CE00103J
_journal_volume 27
_journal_year 2025
_chemical_formula_moiety 'C36 H24 Cd2 N4 O10'
_chemical_formula_sum 'C36 H24 Cd2 N4 O10'
_chemical_formula_weight 897.39
_space_group_crystal_system triclinic
_space_group_IT_number 2
_space_group_name_Hall '-P 1'
_space_group_name_H-M_alt 'P -1'
_atom_sites_solution_hydrogens mixed
_audit_creation_method SHELXL-2014/7
_audit_update_record
;
2025-01-24 deposited with the CCDC.	2025-03-03 downloaded from the CCDC.
;
_cell_angle_alpha 91.120(3)
_cell_angle_beta 93.412(3)
_cell_angle_gamma 113.928(3)
_cell_formula_units_Z 2
_cell_length_a 10.5962(12)
_cell_length_b 12.4166(15)
_cell_length_c 13.7105(15)
_cell_measurement_reflns_used 9963
_cell_measurement_temperature 296(2)
_cell_measurement_theta_max 27.33
_cell_measurement_theta_min 2.65
_cell_volume 1644.0(3)
_computing_cell_refinement 'Bruker SAINT'
_computing_data_collection 'Bruker APEX2'
_computing_data_reduction 'Bruker SAINT'
_computing_molecular_graphics 'Bruker SHELXTL'
_computing_publication_material 'Bruker SHELXTL'
_computing_structure_refinement 'SHELXL-2014/7 (Sheldrick, 2014)'
_computing_structure_solution 'SHELXS-97 (Sheldrick 2008)'
_diffrn_ambient_temperature 296(2)
_diffrn_measured_fraction_theta_full 0.999
_diffrn_measured_fraction_theta_max 0.999
_diffrn_measurement_device_type 'Bruker APEX-II CCD'
_diffrn_measurement_method '\f and \w scans'
_diffrn_radiation_type MoK\a
_diffrn_radiation_wavelength 0.71073
_diffrn_reflns_av_R_equivalents 0.0656
_diffrn_reflns_av_unetI/netI 0.0574
_diffrn_reflns_Laue_measured_fraction_full 0.999
_diffrn_reflns_Laue_measured_fraction_max 0.999
_diffrn_reflns_limit_h_max 12
_diffrn_reflns_limit_h_min -12
_diffrn_reflns_limit_k_max 14
_diffrn_reflns_limit_k_min -14
_diffrn_reflns_limit_l_max 16
_diffrn_reflns_limit_l_min -16
_diffrn_reflns_number 25340
_diffrn_reflns_point_group_measured_fraction_full 0.999
_diffrn_reflns_point_group_measured_fraction_max 0.999
_diffrn_reflns_theta_full 25.049
_diffrn_reflns_theta_max 25.049
_diffrn_reflns_theta_min 2.388
_exptl_absorpt_coefficient_mu 1.362
_exptl_absorpt_correction_type none
_exptl_crystal_colour colorless
_exptl_crystal_density_diffrn 1.813
_exptl_crystal_description block
_exptl_crystal_F_000 888
_exptl_crystal_size_max 0.200
_exptl_crystal_size_mid 0.150
_exptl_crystal_size_min 0.150
_refine_diff_density_max 1.655
_refine_diff_density_min -1.074
_refine_diff_density_rms 0.156
_refine_ls_extinction_method none
_refine_ls_goodness_of_fit_ref 1.026
_refine_ls_hydrogen_treatment mixed
_refine_ls_matrix_type full
_refine_ls_number_parameters 471
_refine_ls_number_reflns 5814
_refine_ls_number_restraints 13
_refine_ls_restrained_S_all 1.038
_refine_ls_R_factor_all 0.0715
_refine_ls_R_factor_gt 0.0463
_refine_ls_shift/su_max 0.001
_refine_ls_shift/su_mean 0.000
_refine_ls_structure_factor_coef Fsqd
_refine_ls_weighting_details 'w=1/[\s^2^(Fo^2^)+(0.0800P)^2^+1.0924P] where P=(Fo^2^+2Fc^2^)/3'
_refine_ls_weighting_scheme calc
_refine_ls_wR_factor_gt 0.1165
_refine_ls_wR_factor_ref 0.1318
_reflns_Friedel_coverage 0.000
_reflns_number_gt 4367
_reflns_number_total 5814
_reflns_threshold_expression 'I > 2\s(I)'
_cod_data_source_file d5ce00103j2.cif
_cod_data_source_block CP-1
_cod_depositor_comments 'Adding full bibliography for 7250060--7250061.cif.'
_cod_database_code 7250060
_shelx_shelxl_version_number 2014/7
_shelx_space_group_comment
;
The symmetry employed for this shelxl refinement is uniquely defined
by the following loop, which should always be used as a source of
symmetry information in preference to the above space-group names.
They are only intended as comments.
;
_shelx_estimated_absorpt_t_min 0.772
_shelx_estimated_absorpt_t_max 0.822

loop_
_space_group_symop_operation_xyz
'x, y, z'
'-x, -y, -z'

loop_
_atom_site_label
_atom_site_type_symbol
_atom_site_fract_x
_atom_site_fract_y
_atom_site_fract_z
_atom_site_U_iso_or_equiv
_atom_site_adp_type
_atom_site_occupancy
_atom_site_site_symmetry_order
_atom_site_calc_flag
_atom_site_refinement_flags_posn
_atom_site_refinement_flags_adp
_atom_site_refinement_flags_occupancy
_atom_site_disorder_assembly
_atom_site_disorder_group
C15 C 0.1599(6) 0.3633(6) -0.1426(5) 0.0387(16) Uani 1 1 d . . . . .
O9 O 0.0821(5) 0.4124(4) -0.1661(3) 0.0485(11) Uani 1 1 d . U . . .
Cd1 Cd 1.09242(4) 0.90202(3) 0.45595(3) 0.02527(15) Uani 1 1 d . . . . .
Cd2 Cd -0.04983(4) 0.33581(3) -0.02436(3) 0.02973(15) Uani 1 1 d . U . . .
C1 C 0.1547(6) 0.5165(5) 0.1595(4) 0.0272(13) Uani 1 1 d . . . . .
C2 C 0.1350(6) 0.4055(5) 0.2117(4) 0.0255(12) Uani 1 1 d . . . . .
C3 C 0.0153(6) 0.3400(5) 0.2566(4) 0.0290(13) Uani 1 1 d . . . . .
H3 H -0.0591 0.3617 0.2523 0.035 Uiso 1 1 calc R U . . .
C4 C 0.0065(6) 0.2435(5) 0.3072(4) 0.0276(13) Uani 1 1 d . . . . .
H4 H -0.0739 0.2003 0.3375 0.033 Uiso 1 1 calc R U . . .
C5 C 0.1161(6) 0.2092(5) 0.3138(4) 0.0247(12) Uani 1 1 d . . . . .
C8 C 0.1035(6) 0.0994(5) 0.3647(4) 0.0298(14) Uani 1 1 d . . . . .
C6 C 0.2341(6) 0.2726(5) 0.2678(4) 0.0284(13) Uani 1 1 d . . . . .
H6 H 0.3076 0.2497 0.2701 0.034 Uiso 1 1 calc R U . . .
C7 C 0.2417(5) 0.3700(5) 0.2184(4) 0.0243(12) Uani 1 1 d . . . . .
C10 C 0.4768(5) 0.5037(5) 0.2146(4) 0.0260(13) Uani 1 1 d . . . . .
C9 C 0.4862(6) 0.5409(5) 0.3109(4) 0.0310(14) Uani 1 1 d . . . . .
H9 H 0.4082 0.5160 0.3466 0.037 Uiso 1 1 calc R U . . .
C11 C 0.5917(6) 0.5422(5) 0.1615(4) 0.0290(13) Uani 1 1 d . . . . .
H11 H 0.5829 0.5185 0.0957 0.035 Uiso 1 1 calc R U . . .
C13 C 0.6143(6) 0.6164(5) 0.3535(4) 0.0317(14) Uani 1 1 d . . . . .
H13 H 0.6213 0.6424 0.4185 0.038 Uiso 1 1 calc R U . . .
C14 C 0.7323(6) 0.6543(5) 0.3025(4) 0.0267(13) Uani 1 1 d . . . . .
C12 C 0.7205(6) 0.6156(5) 0.2046(4) 0.0282(13) Uani 1 1 d . . . . .
C16 C 0.8674(6) 0.7380(5) 0.3521(4) 0.0277(13) Uani 1 1 d . . . . .
C26 C -0.3697(8) 0.3094(7) 0.0118(6) 0.063(2) Uani 1 1 d . . . . .
H26 H -0.3387 0.3812 -0.0182 0.076 Uiso 1 1 calc R U . . .
C25 C -0.5074(9) 0.2576(8) 0.0322(7) 0.070(2) Uani 1 1 d . . . . .
H25 H -0.5678 0.2929 0.0158 0.084 Uiso 1 1 calc R U . . .
C24 C -0.5511(8) 0.1536(8) 0.0769(7) 0.074(3) Uani 1 1 d . . . . .
H24 H -0.6428 0.1165 0.0924 0.088 Uiso 1 1 calc R U . . .
C23 C -0.4604(8) 0.1032(7) 0.0992(6) 0.063(2) Uani 1 1 d . . . . .
H23 H -0.4901 0.0324 0.1306 0.075 Uiso 1 1 calc R U . . .
C22 C -0.3237(7) 0.1577(6) 0.0751(5) 0.0429(16) Uani 1 1 d . . . . .
C21 C -0.2204(7) 0.1069(5) 0.0948(4) 0.0438(17) Uani 1 1 d . . . . .
C20 C -0.2507(9) 0.0041(6) 0.1432(5) 0.062(2) Uani 1 1 d . . . . .
H20 H -0.3381 -0.0350 0.1659 0.074 Uiso 1 1 calc R U . . .
C19 C -0.1528(10) -0.0408(7) 0.1582(6) 0.069(3) Uani 1 1 d . . . . .
H19 H -0.1740 -0.1109 0.1900 0.082 Uiso 1 1 calc R U . . .
C18 C -0.0249(10) 0.0172(7) 0.1263(5) 0.056(2) Uani 1 1 d . . . . .
H18 H 0.0434 -0.0112 0.1366 0.067 Uiso 1 1 calc R U . . .
C17 C 0.0009(8) 0.1206(6) 0.0779(4) 0.0441(17) Uani 1 1 d . . . . .
H17 H 0.0880 0.1608 0.0552 0.053 Uiso 1 1 calc R U . . .
C27 C 1.1315(7) 0.6517(6) 0.4261(5) 0.0465(17) Uani 1 1 d . . . . .
H27 H 1.0621 0.6366 0.3763 0.056 Uiso 1 1 calc R U . . .
C28 C 1.1677(9) 0.5619(7) 0.4536(6) 0.062(2) Uani 1 1 d . . . . .
H28 H 1.1231 0.4871 0.4232 0.075 Uiso 1 1 calc R U . . .
C29 C 1.2688(11) 0.5835(8) 0.5253(7) 0.077(3) Uani 1 1 d . . . . .
H29 H 1.2949 0.5239 0.5452 0.092 Uiso 1 1 calc R U . . .
C30 C 1.3330(9) 0.6956(7) 0.5687(6) 0.064(2) Uani 1 1 d . . . . .
H30 H 1.4022 0.7116 0.6188 0.077 Uiso 1 1 calc R U . . .
C31 C 1.2949(6) 0.7831(6) 0.5381(5) 0.0355(15) Uani 1 1 d . . . . .
C32 C 1.3634(6) 0.9061(5) 0.5795(4) 0.0314(14) Uani 1 1 d . . . . .
C36 C 1.4904(7) 0.9498(7) 0.6321(5) 0.0437(17) Uani 1 1 d . . . . .
H36 H 1.5376 0.9017 0.6428 0.052 Uiso 1 1 calc R U . . .
C35 C 1.5464(7) 1.0642(7) 0.6682(5) 0.0525(19) Uani 1 1 d . . . . .
H35 H 1.6317 1.0940 0.7042 0.063 Uiso 1 1 calc R U . . .
C34 C 1.4774(7) 1.1346(6) 0.6516(5) 0.0492(18) Uani 1 1 d . . . . .
H34 H 1.5140 1.2127 0.6754 0.059 Uiso 1 1 calc R U . . .
C33 C 1.3500(7) 1.0851(6) 0.5975(5) 0.0416(16) Uani 1 1 d . . . . .
H33 H 1.3014 1.1319 0.5860 0.050 Uiso 1 1 calc R U . . .
N1 N -0.2785(6) 0.2622(4) 0.0326(4) 0.0455(14) Uani 1 1 d . . . . .
N2 N -0.0941(6) 0.1646(4) 0.0626(3) 0.0375(13) Uani 1 1 d . . . . .
N3 N 1.1929(5) 0.7606(4) 0.4685(4) 0.0339(12) Uani 1 1 d . . . . .
N4 N 1.2948(5) 0.9748(4) 0.5620(3) 0.0306(11) Uani 1 1 d . . . . .
O1 O -0.1765(5) 0.1931(4) -0.1667(3) 0.0448(11) Uani 1 1 d . . . . .
H1A H -0.1076 0.1980 -0.1951 0.07(3) Uiso 1 1 d R . . . .
H1B H -0.2068 0.2379 -0.1929 0.11(4) Uiso 1 1 d R . . . .
O2 O 0.0933(4) 0.5014(3) 0.0741(3) 0.0320(10) Uani 1 1 d . . . . .
O3 O 0.2262(4) 0.6110(3) 0.2008(3) 0.0412(11) Uani 1 1 d . . . . .
O4 O -0.0061(4) 0.0418(3) 0.4043(3) 0.0315(9) Uani 1 1 d . . . . .
O5 O 0.2027(4) 0.0691(4) 0.3659(3) 0.0397(11) Uani 1 1 d . . . . .
O6 O 0.3552(4) 0.4288(3) 0.1640(3) 0.0312(9) Uani 1 1 d . . . . .
O7 O 0.8747(4) 0.7490(4) 0.4440(3) 0.0402(11) Uani 1 1 d . . . . .
O8 O 0.9676(4) 0.7941(3) 0.3038(3) 0.0333(10) Uani 1 1 d . . . . .
O10 O 0.1489(5) 0.3052(5) -0.0684(4) 0.0584(14) Uani 1 1 d . . . . .

loop_
_atom_site_aniso_label
_atom_site_aniso_U_11
_atom_site_aniso_U_22
_atom_site_aniso_U_33
_atom_site_aniso_U_23
_atom_site_aniso_U_13
_atom_site_aniso_U_12
C15 0.023(3) 0.034(4) 0.048(4) -0.016(3) 0.001(3) 0.001(3)
O9 0.0440(18) 0.0493(19) 0.0546(17) -0.0007(15) 0.0154(14) 0.0201(15)
Cd1 0.0234(2) 0.0183(2) 0.0310(3) 0.00062(17) -0.00138(18) 0.00573(18)
Cd2 0.0328(3) 0.0221(2) 0.0340(3) 0.00439(18) 0.0087(2) 0.0099(2)
C1 0.023(3) 0.027(3) 0.035(4) 0.005(3) 0.003(3) 0.015(3)
C2 0.030(3) 0.017(3) 0.025(3) -0.002(2) -0.004(2) 0.006(3)
C3 0.027(3) 0.030(3) 0.032(3) 0.001(3) 0.002(3) 0.014(3)
C4 0.019(3) 0.028(3) 0.032(3) 0.003(3) 0.006(2) 0.005(3)
C5 0.025(3) 0.021(3) 0.023(3) 0.001(2) -0.002(2) 0.006(2)
C8 0.031(3) 0.018(3) 0.032(3) 0.000(2) -0.008(3) 0.003(3)
C6 0.021(3) 0.026(3) 0.040(3) 0.002(3) 0.001(3) 0.011(3)
C7 0.018(3) 0.023(3) 0.024(3) 0.001(2) -0.001(2) 0.001(2)
C10 0.020(3) 0.017(3) 0.037(3) 0.001(2) -0.001(3) 0.004(2)
C9 0.026(3) 0.030(3) 0.035(3) 0.004(3) 0.011(3) 0.008(3)
C11 0.027(3) 0.023(3) 0.030(3) -0.001(2) 0.003(3) 0.003(3)
C13 0.035(3) 0.023(3) 0.033(3) -0.003(3) 0.006(3) 0.008(3)
C14 0.028(3) 0.020(3) 0.031(3) -0.002(2) 0.001(3) 0.009(3)
C12 0.021(3) 0.024(3) 0.035(3) -0.002(3) 0.002(3) 0.005(3)
C16 0.032(3) 0.014(3) 0.037(4) -0.004(2) -0.002(3) 0.009(3)
C26 0.061(5) 0.045(5) 0.092(6) 0.016(4) 0.039(5) 0.027(4)
C25 0.057(5) 0.054(5) 0.103(7) 0.001(5) 0.028(5) 0.022(4)
C24 0.040(5) 0.074(6) 0.095(7) 0.008(5) 0.028(5) 0.009(5)
C23 0.056(5) 0.049(5) 0.063(5) 0.019(4) 0.025(4) -0.003(4)
C22 0.050(4) 0.030(4) 0.038(4) -0.004(3) 0.009(3) 0.004(3)
C21 0.057(5) 0.027(3) 0.031(4) 0.003(3) 0.009(3) -0.002(3)
C20 0.076(6) 0.035(4) 0.059(5) 0.022(4) 0.012(4) 0.005(4)
C19 0.111(8) 0.031(4) 0.051(5) 0.009(4) -0.007(5) 0.016(5)
C18 0.091(6) 0.046(5) 0.040(4) 0.001(3) -0.007(4) 0.038(5)
C17 0.070(5) 0.032(4) 0.030(4) -0.001(3) -0.002(3) 0.021(4)
C27 0.052(4) 0.031(4) 0.052(4) -0.009(3) -0.001(3) 0.013(3)
C28 0.080(6) 0.041(4) 0.074(6) -0.004(4) 0.004(5) 0.033(4)
C29 0.114(8) 0.053(5) 0.084(7) 0.009(5) -0.006(6) 0.056(6)
C30 0.083(6) 0.058(5) 0.068(5) -0.005(4) -0.021(4) 0.048(5)
C31 0.030(3) 0.040(4) 0.042(4) 0.007(3) 0.002(3) 0.020(3)
C32 0.025(3) 0.039(4) 0.031(3) 0.009(3) 0.006(3) 0.014(3)
C36 0.031(4) 0.060(5) 0.042(4) 0.004(3) -0.002(3) 0.021(4)
C35 0.033(4) 0.058(5) 0.049(4) 0.005(4) -0.008(3) 0.002(4)
C34 0.045(4) 0.040(4) 0.049(4) -0.003(3) -0.001(3) 0.003(4)
C33 0.038(4) 0.037(4) 0.047(4) -0.007(3) -0.006(3) 0.014(3)
N1 0.053(4) 0.027(3) 0.056(4) 0.009(3) 0.024(3) 0.013(3)
N2 0.057(4) 0.027(3) 0.028(3) 0.004(2) 0.004(3) 0.016(3)
N3 0.037(3) 0.030(3) 0.038(3) 0.004(2) 0.003(2) 0.017(2)
N4 0.027(3) 0.023(3) 0.037(3) -0.003(2) -0.001(2) 0.007(2)
O1 0.041(3) 0.039(3) 0.051(3) -0.001(2) 0.002(2) 0.013(2)
O2 0.041(2) 0.026(2) 0.032(2) 0.0064(18) 0.0032(19) 0.016(2)
O3 0.043(3) 0.017(2) 0.055(3) -0.003(2) -0.007(2) 0.004(2)
O4 0.037(2) 0.022(2) 0.031(2) 0.0062(17) 0.0066(19) 0.007(2)
O5 0.033(2) 0.027(2) 0.059(3) 0.013(2) 0.000(2) 0.012(2)
O6 0.020(2) 0.029(2) 0.033(2) 0.0025(18) 0.0005(17) -0.0014(18)
O7 0.033(2) 0.040(3) 0.033(3) -0.005(2) -0.0023(19) 0.001(2)
O8 0.025(2) 0.030(2) 0.038(2) -0.0008(19) 0.0019(19) 0.0029(19)
O10 0.051(3) 0.066(3) 0.046(3) 0.007(3) 0.022(2) 0.007(3)

loop_
_atom_type_symbol
_atom_type_description
_atom_type_scat_dispersion_real
_atom_type_scat_dispersion_imag
_atom_type_scat_source
C C 0.0033 0.0016 'International Tables Vol C Tables 4.2.6.8 and 6.1.1.4'
H H 0.0000 0.0000 'International Tables Vol C Tables 4.2.6.8 and 6.1.1.4'
N N 0.0061 0.0033 'International Tables Vol C Tables 4.2.6.8 and 6.1.1.4'
O O 0.0106 0.0060 'International Tables Vol C Tables 4.2.6.8 and 6.1.1.4'
Cd Cd -0.8075 1.2024 'International Tables Vol C Tables 4.2.6.8 and 6.1.1.4'

loop_
_geom_angle_atom_site_label_1
_geom_angle_atom_site_label_2
_geom_angle_atom_site_label_3
_geom_angle
_geom_angle_site_symmetry_1
_geom_angle_site_symmetry_3
_geom_angle_publ_flag
O9 C15 O10 123.6(6) . . ?
O9 C15 C12 116.9(6) . 2_665 ?
O10 C15 C12 119.4(6) . 2_665 ?
O9 C15 Cd2 62.8(3) . . ?
O10 C15 Cd2 60.7(4) . . ?
C12 C15 Cd2 177.0(4) 2_665 . ?
C15 O9 Cd2 90.3(4) . . ?
O7 Cd1 O5 134.36(15) . 1_665 ?
O7 Cd1 N4 139.36(15) . . ?
O5 Cd1 N4 86.12(15) 1_665 . ?
O7 Cd1 O4 82.21(14) . 2_666 ?
O5 Cd1 O4 108.90(14) 1_665 2_666 ?
N4 Cd1 O4 80.09(15) . 2_666 ?
O7 Cd1 N3 89.35(17) . . ?
O5 Cd1 N3 118.21(16) 1_665 . ?
N4 Cd1 N3 69.05(16) . . ?
O4 Cd1 N3 120.16(15) 2_666 . ?
O7 Cd1 O8 54.61(14) . . ?
O5 Cd1 O8 89.04(14) 1_665 . ?
N4 Cd1 O8 149.52(15) . . ?
O4 Cd1 O8 129.65(14) 2_666 . ?
N3 Cd1 O8 87.09(15) . . ?
O7 Cd1 O4 90.81(14) . 1_665 ?
O5 Cd1 O4 54.40(13) 1_665 1_665 ?
N4 Cd1 O4 117.66(14) . 1_665 ?
O4 Cd1 O4 72.34(14) 2_666 1_665 ?
N3 Cd1 O4 167.38(15) . 1_665 ?
O8 Cd1 O4 82.72(13) . 1_665 ?
O7 Cd1 C16 27.48(16) . . ?
O5 Cd1 C16 111.60(16) 1_665 . ?
N4 Cd1 C16 157.36(16) . . ?
O4 Cd1 C16 105.76(16) 2_666 . ?
N3 Cd1 C16 89.61(17) . . ?
O8 Cd1 C16 27.22(15) . . ?
O4 Cd1 C16 84.75(14) 1_665 . ?
O7 Cd1 C8 113.73(17) . 1_665 ?
O5 Cd1 C8 27.13(16) 1_665 1_665 ?
N4 Cd1 C8 102.79(17) . 1_665 ?
O4 Cd1 C8 90.66(16) 2_666 1_665 ?
N3 Cd1 C8 144.48(18) . 1_665 ?
O8 Cd1 C8 85.45(15) . 1_665 ?
O4 Cd1 C8 27.26(15) 1_665 1_665 ?
C16 Cd1 C8 99.04(17) . 1_665 ?
O2 Cd2 N2 109.54(15) . . ?
O2 Cd2 O2 71.43(16) . 2_565 ?
N2 Cd2 O2 154.04(17) . 2_565 ?
O2 Cd2 O10 90.07(16) . . ?
N2 Cd2 O10 83.27(18) . . ?
O2 Cd2 O10 122.59(16) 2_565 . ?
O2 Cd2 N1 108.68(17) . . ?
N2 Cd2 N1 69.29(19) . . ?
O2 Cd2 N1 85.62(16) 2_565 . ?
O10 Cd2 N1 150.54(17) . . ?
O2 Cd2 O9 91.84(14) . . ?
N2 Cd2 O9 132.39(17) . . ?
O2 Cd2 O9 72.49(15) 2_565 . ?
O10 Cd2 O9 53.78(16) . . ?
N1 Cd2 O9 143.56(18) . . ?
O2 Cd2 O1 164.71(14) . . ?
N2 Cd2 O1 84.42(16) . . ?
O2 Cd2 O1 98.89(15) 2_565 . ?
O10 Cd2 O1 85.31(17) . . ?
N1 Cd2 O1 81.64(18) . . ?
O9 Cd2 O1 73.68(15) . . ?
O2 Cd2 C15 91.39(16) . . ?
N2 Cd2 C15 108.1(2) . . ?
O2 Cd2 C15 97.76(18) 2_565 . ?
O10 Cd2 C15 26.91(17) . . ?
N1 Cd2 C15 159.59(19) . . ?
O9 Cd2 C15 26.88(18) . . ?
O1 Cd2 C15 77.95(17) . . ?
O3 C1 O2 125.7(5) . . ?
O3 C1 C2 118.5(5) . . ?
O2 C1 C2 115.8(5) . . ?
C7 C2 C3 118.3(5) . . ?
C7 C2 C1 118.8(5) . . ?
C3 C2 C1 122.9(5) . . ?
C4 C3 C2 120.1(5) . . ?
C4 C3 H3 119.9 . . ?
C2 C3 H3 119.9 . . ?
C3 C4 C5 120.8(5) . . ?
C3 C4 H4 119.6 . . ?
C5 C4 H4 119.6 . . ?
C6 C5 C4 119.3(5) . . ?
C6 C5 C8 119.8(5) . . ?
C4 C5 C8 120.7(5) . . ?
O5 C8 O4 122.6(5) . . ?
O5 C8 C5 118.8(5) . . ?
O4 C8 C5 118.7(5) . . ?
O5 C8 Cd1 58.7(3) . 1_445 ?
O4 C8 Cd1 63.8(3) . 1_445 ?
C5 C8 Cd1 177.5(4) . 1_445 ?
C7 C6 C5 119.1(5) . . ?
C7 C6 H6 120.5 . . ?
C5 C6 H6 120.5 . . ?
C2 C7 C6 122.4(5) . . ?
C2 C7 O6 117.5(5) . . ?
C6 C7 O6 119.7(5) . . ?
C11 C10 C9 120.7(5) . . ?
C11 C10 O6 115.3(5) . . ?
C9 C10 O6 124.0(5) . . ?
C10 C9 C13 118.5(5) . . ?
C10 C9 H9 120.8 . . ?
C13 C9 H9 120.8 . . ?
C10 C11 C12 120.8(5) . . ?
C10 C11 H11 119.6 . . ?
C12 C11 H11 119.6 . . ?
C14 C13 C9 122.1(5) . . ?
C14 C13 H13 119.0 . . ?
C9 C13 H13 119.0 . . ?
C13 C14 C12 118.5(5) . . ?
C13 C14 C16 119.5(5) . . ?
C12 C14 C16 121.9(5) . . ?
C11 C12 C14 119.3(5) . . ?
C11 C12 C15 115.2(5) . 2_665 ?
C14 C12 C15 125.1(5) . 2_665 ?
O8 C16 O7 121.9(5) . . ?
O8 C16 C14 121.0(5) . . ?
O7 C16 C14 117.1(5) . . ?
O8 C16 Cd1 64.3(3) . . ?
O7 C16 Cd1 57.9(3) . . ?
C14 C16 Cd1 172.3(4) . . ?
N1 C26 C25 123.9(7) . . ?
N1 C26 H26 118.0 . . ?
C25 C26 H26 118.0 . . ?
C24 C25 C26 117.5(8) . . ?
C24 C25 H25 121.2 . . ?
C26 C25 H25 121.2 . . ?
C25 C24 C23 119.9(8) . . ?
C25 C24 H24 120.0 . . ?
C23 C24 H24 120.0 . . ?
C24 C23 C22 120.2(7) . . ?
C24 C23 H23 119.9 . . ?
C22 C23 H23 119.9 . . ?
N1 C22 C23 120.4(7) . . ?
N1 C22 C21 116.4(6) . . ?
C23 C22 C21 123.2(6) . . ?
N2 C21 C20 120.3(7) . . ?
N2 C21 C22 117.4(6) . . ?
C20 C21 C22 122.4(7) . . ?
C19 C20 C21 120.4(8) . . ?
C19 C20 H20 119.8 . . ?
C21 C20 H20 119.8 . . ?
C18 C19 C20 119.7(7) . . ?
C18 C19 H19 120.2 . . ?
C20 C19 H19 120.2 . . ?
C19 C18 C17 117.9(8) . . ?
C19 C18 H18 121.1 . . ?
C17 C18 H18 121.1 . . ?
N2 C17 C18 122.8(7) . . ?
N2 C17 H17 118.6 . . ?
C18 C17 H17 118.6 . . ?
N3 C27 C28 122.2(7) . . ?
N3 C27 H27 118.9 . . ?
C28 C27 H27 118.9 . . ?
C29 C28 C27 119.1(7) . . ?
C29 C28 H28 120.5 . . ?
C27 C28 H28 120.5 . . ?
C28 C29 C30 118.9(7) . . ?
C28 C29 H29 120.5 . . ?
C30 C29 H29 120.5 . . ?
C31 C30 C29 120.1(7) . . ?
C31 C30 H30 120.0 . . ?
C29 C30 H30 120.0 . . ?
N3 C31 C30 120.7(6) . . ?
N3 C31 C32 116.8(5) . . ?
C30 C31 C32 122.5(6) . . ?
N4 C32 C36 121.0(6) . . ?
N4 C32 C31 115.9(5) . . ?
C36 C32 C31 123.1(6) . . ?
C35 C36 C32 119.6(7) . . ?
C35 C36 H36 120.2 . . ?
C32 C36 H36 120.2 . . ?
C34 C35 C36 120.0(6) . . ?
C34 C35 H35 120.0 . . ?
C36 C35 H35 120.0 . . ?
C35 C34 C33 117.5(7) . . ?
C35 C34 H34 121.3 . . ?
C33 C34 H34 121.3 . . ?
N4 C33 C34 123.1(6) . . ?
N4 C33 H33 118.4 . . ?
C34 C33 H33 118.4 . . ?
C26 N1 C22 118.0(6) . . ?
C26 N1 Cd2 123.8(4) . . ?
C22 N1 Cd2 117.4(5) . . ?
C17 N2 C21 119.0(6) . . ?
C17 N2 Cd2 122.0(4) . . ?
C21 N2 Cd2 119.0(4) . . ?
C31 N3 C27 119.0(5) . . ?
C31 N3 Cd1 116.7(4) . . ?
C27 N3 Cd1 122.5(4) . . ?
C33 N4 C32 118.8(5) . . ?
C33 N4 Cd1 121.7(4) . . ?
C32 N4 Cd1 119.1(4) . . ?
Cd2 O1 H1A 97.5 . . ?
Cd2 O1 H1B 94.4 . . ?
H1A O1 H1B 107.5 . . ?
C1 O2 Cd2 134.3(4) . . ?
C1 O2 Cd2 113.6(3) . 2_565 ?
Cd2 O2 Cd2 108.56(16) . 2_565 ?
C8 O4 Cd1 128.3(4) . 2_666 ?
C8 O4 Cd1 88.9(3) . 1_445 ?
Cd1 O4 Cd1 107.66(14) 2_666 1_445 ?
C8 O5 Cd1 94.1(3) . 1_445 ?
C10 O6 C7 117.4(4) . . ?
C16 O7 Cd1 94.6(3) . . ?
C16 O8 Cd1 88.4(3) . . ?
C15 O10 Cd2 92.3(4) . . ?

loop_
_geom_bond_atom_site_label_1
_geom_bond_atom_site_label_2
_geom_bond_distance
_geom_bond_site_symmetry_2
_geom_bond_publ_flag
C15 O9 1.240(8) . ?
C15 O10 1.242(8) . ?
C15 C12 1.505(8) 2_665 ?
C15 Cd2 2.743(6) . ?
O9 Cd2 2.440(4) . ?
Cd1 O7 2.312(4) . ?
Cd1 O5 2.345(4) 1_665 ?
Cd1 N4 2.353(5) . ?
Cd1 O4 2.380(4) 2_666 ?
Cd1 N3 2.398(5) . ?
Cd1 O8 2.453(4) . ?
Cd1 O4 2.457(4) 1_665 ?
Cd1 C16 2.721(6) . ?
Cd1 C8 2.736(6) 1_665 ?
Cd2 O2 2.338(4) . ?
Cd2 N2 2.348(5) . ?
Cd2 O2 2.352(4) 2_565 ?
Cd2 O10 2.395(5) . ?
Cd2 N1 2.403(5) . ?
Cd2 O1 2.525(4) . ?
C1 O3 1.213(7) . ?
C1 O2 1.277(7) . ?
C1 C2 1.510(7) . ?
C2 C7 1.369(7) . ?
C2 C3 1.388(8) . ?
C3 C4 1.370(8) . ?
C3 H3 0.9300 . ?
C4 C5 1.388(7) . ?
C4 H4 0.9300 . ?
C5 C6 1.377(8) . ?
C5 C8 1.505(8) . ?
C8 O5 1.251(7) . ?
C8 O4 1.254(7) . ?
C8 Cd1 2.736(6) 1_445 ?
C6 C7 1.373(7) . ?
C6 H6 0.9300 . ?
C7 O6 1.397(6) . ?
C10 C11 1.375(8) . ?
C10 C9 1.375(8) . ?
C10 O6 1.380(6) . ?
C9 C13 1.384(8) . ?
C9 H9 0.9300 . ?
C11 C12 1.384(8) . ?
C11 H11 0.9300 . ?
C13 C14 1.383(8) . ?
C13 H13 0.9300 . ?
C14 C12 1.397(8) . ?
C14 C16 1.497(8) . ?
C12 C15 1.505(8) 2_665 ?
C16 O8 1.245(7) . ?
C16 O7 1.259(7) . ?
C26 N1 1.338(9) . ?
C26 C25 1.384(10) . ?
C26 H26 0.9300 . ?
C25 C24 1.357(11) . ?
C25 H25 0.9300 . ?
C24 C23 1.367(11) . ?
C24 H24 0.9300 . ?
C23 C22 1.391(10) . ?
C23 H23 0.9300 . ?
C22 N1 1.346(8) . ?
C22 C21 1.484(10) . ?
C21 N2 1.344(8) . ?
C21 C20 1.378(9) . ?
C20 C19 1.371(11) . ?
C20 H20 0.9300 . ?
C19 C18 1.355(11) . ?
C19 H19 0.9300 . ?
C18 C17 1.391(9) . ?
C18 H18 0.9300 . ?
C17 N2 1.335(8) . ?
C17 H17 0.9300 . ?
C27 N3 1.343(8) . ?
C27 C28 1.370(10) . ?
C27 H27 0.9300 . ?
C28 C29 1.348(12) . ?
C28 H28 0.9300 . ?
C29 C30 1.380(11) . ?
C29 H29 0.9300 . ?
C30 C31 1.369(9) . ?
C30 H30 0.9300 . ?
C31 N3 1.333(7) . ?
C31 C32 1.483(8) . ?
C32 N4 1.343(7) . ?
C32 C36 1.379(8) . ?
C36 C35 1.368(10) . ?
C36 H36 0.9300 . ?
C35 C34 1.363(10) . ?
C35 H35 0.9300 . ?
C34 C33 1.392(9) . ?
C34 H34 0.9300 . ?
C33 N4 1.321(8) . ?
C33 H33 0.9300 . ?
O1 H1A 0.8289 . ?
O1 H1B 0.8251 . ?
O2 Cd2 2.352(4) 2_565 ?
O4 Cd1 2.380(4) 2_666 ?
O4 Cd1 2.456(4) 1_445 ?
O5 Cd1 2.345(4) 1_445 ?
